data_7706692
loop_
_publ_author_name
'Xie, Kai-Ping'
'Wu, Si-Guo'
'Wang, Long-Fei'
'Huang, Guo-Zhang'
'Ni, Zhao-Ping'
'Tong, Ming-Liang'

_publ_section_title
;
 A spin-crossover phenomenon in a 2D heterometallic coordination polymer
 with [Pd(SCN)<sub>4</sub>]<sup>2-</sup> building blocks.
;
_journal_issue 12
_journal_name_full 'Dalton transactions (Cambridge, England : 2003)'
_journal_page_first 4152
_journal_page_last 4158
_journal_paper_doi 10.1039/d1dt00244a
_journal_volume 50
_journal_year 2021
_chemical_formula_moiety 'C42 H26 Fe N6 Pd S4'
_chemical_formula_sum 'C42 H26 Fe N6 Pd S4'
_chemical_formula_weight 905.18
_space_group_crystal_system monoclinic
_space_group_IT_number 14
_space_group_name_Hall '-P 2yn'
_space_group_name_H-M_alt 'P 1 21/n 1'
_atom_sites_solution_hydrogens geom
_atom_sites_solution_primary dual
_audit_creation_date 2021-01-04
_audit_creation_method
;
Olex2 1.3
(compiled 2020.11.12 svn.r5f609507 for OlexSys, GUI svn.r6226)
;
_audit_update_record
;
2021-01-04 deposited with the CCDC.	2021-02-24 downloaded from the CCDC.
;
_cell_angle_alpha 90
_cell_angle_beta 94.051(2)
_cell_angle_gamma 90
_cell_formula_units_Z 2
_cell_length_a 8.4109(4)
_cell_length_b 8.8655(5)
_cell_length_c 25.4574(15)
_cell_measurement_reflns_used 9901
_cell_measurement_temperature 150(2)
_cell_measurement_theta_max 0.746
_cell_measurement_theta_min 0.705
_cell_volume 1893.53(18)
_computing_cell_refinement 'SAINT v8.37A (Bruker, 2015)'
_computing_data_reduction 'SAINT v8.37A (Bruker, 2015)'
_computing_molecular_graphics 'Olex2 1.3 (Dolomanov et al., 2009)'
_computing_publication_material 'Olex2 1.3 (Dolomanov et al., 2009)'
_computing_structure_refinement 'XL  (Sheldrick, 2008)'
_computing_structure_solution 'SHELXT 2014/5 (Sheldrick, 2014)'
_diffrn_ambient_temperature 149.99
_diffrn_measured_fraction_theta_full 0.999
_diffrn_measured_fraction_theta_max 0.999
_diffrn_measurement_device_type 'Bruker APEX-II CCD'
_diffrn_measurement_method '\f and \w scans'
_diffrn_radiation_type MoK\a
_diffrn_radiation_wavelength 0.71073
_diffrn_reflns_av_R_equivalents 0.0373
_diffrn_reflns_av_unetI/netI 0.0220
_diffrn_reflns_Laue_measured_fraction_full 0.999
_diffrn_reflns_Laue_measured_fraction_max 0.999
_diffrn_reflns_limit_h_max 10
_diffrn_reflns_limit_h_min -10
_diffrn_reflns_limit_k_max 11
_diffrn_reflns_limit_k_min -11
_diffrn_reflns_limit_l_max 33
_diffrn_reflns_limit_l_min -33
_diffrn_reflns_number 40286
_diffrn_reflns_point_group_measured_fraction_full 0.999
_diffrn_reflns_point_group_measured_fraction_max 0.999
_diffrn_reflns_theta_full 25.242
_diffrn_reflns_theta_max 27.555
_diffrn_reflns_theta_min 2.502
_diffrn_source_current 1.0
_diffrn_source_power 0.05
_diffrn_source_voltage 50.0
_diffrn_standards_number 0
_exptl_absorpt_coefficient_mu 1.119
_exptl_absorpt_correction_T_max 0.746
_exptl_absorpt_correction_T_min 0.705
_exptl_absorpt_correction_type multi-scan
_exptl_absorpt_process_details
;
SADABS-2014/5 (Bruker,2014/5) was used for absorption correction.
wR2(int) was 0.0755 before and 0.0436 after correction.
The Ratio of minimum to maximum transmission is 0.9449.
The \l/2 correction factor is Not present.
;
_exptl_crystal_colour red
_exptl_crystal_colour_primary red
_exptl_crystal_density_diffrn 1.588
_exptl_crystal_description block
_exptl_crystal_F_000 912
_exptl_crystal_size_max 0.2
_exptl_crystal_size_mid 0.16
_exptl_crystal_size_min 0.12
_refine_diff_density_max 0.619
_refine_diff_density_min -0.798
_refine_diff_density_rms 0.148
_refine_ls_extinction_method none
_refine_ls_goodness_of_fit_ref 1.296
_refine_ls_hydrogen_treatment constr
_refine_ls_matrix_type full
_refine_ls_number_parameters 247
_refine_ls_number_reflns 4365
_refine_ls_number_restraints 0
_refine_ls_restrained_S_all 1.296
_refine_ls_R_factor_all 0.0565
_refine_ls_R_factor_gt 0.0468
_refine_ls_shift/su_max 0.001
_refine_ls_shift/su_mean 0.000
_refine_ls_structure_factor_coef Fsqd
_refine_ls_weighting_details 'w=1/[\s^2^(Fo^2^)+8.3967P] where P=(Fo^2^+2Fc^2^)/3'
_refine_ls_weighting_scheme calc
_refine_ls_wR_factor_gt 0.0963
_refine_ls_wR_factor_ref 0.0986
_reflns_Friedel_coverage 0.000
_reflns_number_gt 3816
_reflns_number_total 4365
_reflns_threshold_expression 'I > 2\s(I)'
_cod_data_source_file d1dt00244a2.cif
_cod_data_source_block 1
_cod_depositor_comments 'Adding full bibliography for 7706690--7706692.cif.'
_cod_database_code 7706692
_shelx_shelxl_version_number 2014/7
_shelx_space_group_comment
;
The symmetry employed for this shelxl refinement is uniquely defined
by the following loop, which should always be used as a source of
symmetry information in preference to the above space-group names.
They are only intended as comments.
;
_shelx_estimated_absorpt_t_max 0.877
_shelx_estimated_absorpt_t_min 0.807
_olex2_refinement_description
;
1. Fixed Uiso
 At 1.2 times of:
  All C(H) groups
2.a Aromatic/amide H refined with riding coordinates:
 C5(H5), C4(H4), C2(H2), C1(H1), C18(H18), C17(H17), C16(H16), C15(H15),
 C13(H13), C11(H11), C10(H10), C9(H9), C8(H8)
;
_olex2_submission_special_instructions 'No special instructions were received'

loop_
_space_group_symop_operation_xyz
'x, y, z'
'-x+1/2, y+1/2, -z+1/2'
'-x, -y, -z'
'x-1/2, -y-1/2, z-1/2'

loop_
_atom_site_label
_atom_site_type_symbol
_atom_site_fract_x
_atom_site_fract_y
_atom_site_fract_z
_atom_site_U_iso_or_equiv
_atom_site_adp_type
_atom_site_occupancy
_atom_site_site_symmetry_order
_atom_site_calc_flag
_atom_site_refinement_flags_posn
_atom_site_refinement_flags_adp
_atom_site_refinement_flags_occupancy
_atom_site_disorder_assembly
_atom_site_disorder_group
Pd1 Pd 0.5000 0.0000 0.5000 0.01396(10) Uani 1 2 d S . P . .
Fe1 Fe 1.0000 0.5000 0.5000 0.01291(15) Uani 1 2 d S . P . .
S1 S 0.48339(11) 0.25888(12) 0.51854(5) 0.0267(2) Uani 1 1 d . . . . .
S2 S 0.77198(11) 1.00616(12) 0.52710(4) 0.0260(2) Uani 1 1 d . . . . .
N2 N 0.7920(4) 0.3842(4) 0.52565(13) 0.0198(7) Uani 1 1 d . . . . .
N3 N 0.9030(4) 0.7137(4) 0.52215(13) 0.0175(7) Uani 1 1 d . . . . .
N1 N 0.8781(4) 0.5304(3) 0.42287(12) 0.0158(6) Uani 1 1 d . . . . .
C20 C 0.6672(4) 0.3296(4) 0.52338(15) 0.0165(7) Uani 1 1 d . . . . .
C21 C 0.8447(4) 0.8316(4) 0.52395(14) 0.0153(7) Uani 1 1 d . . . . .
C5 C 0.7820(5) 0.4229(5) 0.40147(16) 0.0271(9) Uani 1 1 d . . . . .
H5 H 0.7710 0.3314 0.4203 0.033 Uiso 1 1 calc R U . . .
C4 C 0.6977(5) 0.4398(5) 0.35284(16) 0.0277(10) Uani 1 1 d . . . . .
H4 H 0.6314 0.3607 0.3388 0.033 Uiso 1 1 calc R U . . .
C3 C 0.7111(5) 0.5713(5) 0.32536(14) 0.0195(8) Uani 1 1 d . . . . .
C2 C 0.8118(5) 0.6820(5) 0.34723(16) 0.0228(8) Uani 1 1 d . . . . .
H2 H 0.8262 0.7739 0.3289 0.027 Uiso 1 1 calc R U . . .
C1 C 0.8910(5) 0.6576(5) 0.39583(15) 0.0215(8) Uani 1 1 d . . . . .
H1 H 0.9577 0.7353 0.4107 0.026 Uiso 1 1 calc R U . . .
C6 C 0.6194(5) 0.5972(5) 0.27382(15) 0.0200(8) Uani 1 1 d . . . . .
C19 C 0.4612(5) 0.6517(5) 0.27362(16) 0.0230(8) Uani 1 1 d . . . . .
C18 C 0.3840(5) 0.6782(5) 0.32078(17) 0.0291(10) Uani 1 1 d . . . . .
H18 H 0.4367 0.6521 0.3538 0.035 Uiso 1 1 calc R U . . .
C17 C 0.2364(5) 0.7402(6) 0.3192(2) 0.0396(12) Uani 1 1 d . . . . .
H17 H 0.1865 0.7563 0.3511 0.047 Uiso 1 1 calc R U . . .
C16 C 0.1560(6) 0.7811(6) 0.2706(2) 0.0411(13) Uani 1 1 d . . . . .
H16 H 0.0547 0.8286 0.2702 0.049 Uiso 1 1 calc R U . . .
C15 C 0.2225(5) 0.7530(6) 0.2250(2) 0.0386(12) Uani 1 1 d . . . . .
H15 H 0.1656 0.7785 0.1926 0.046 Uiso 1 1 calc R U . . .
C14 C 0.3772(5) 0.6854(5) 0.22411(17) 0.0270(9) Uani 1 1 d . . . . .
C13 C 0.4460(5) 0.6573(5) 0.17766(16) 0.0277(9) Uani 1 1 d . . . . .
H13 H 0.3871 0.6773 0.1452 0.033 Uiso 1 1 calc R U . . .
C12 C 0.6003(5) 0.6001(5) 0.17722(16) 0.0251(9) Uani 1 1 d . . . . .
C11 C 0.6744(6) 0.5721(6) 0.12943(17) 0.0330(11) Uani 1 1 d . . . . .
H11 H 0.6137 0.5828 0.0967 0.040 Uiso 1 1 calc R U . . .
C10 C 0.8290(6) 0.5306(6) 0.12968(18) 0.0378(12) Uani 1 1 d . . . . .
H10 H 0.8762 0.5138 0.0974 0.045 Uiso 1 1 calc R U . . .
C9 C 0.9208(6) 0.5120(6) 0.17823(18) 0.0338(10) Uani 1 1 d . . . . .
H9 H 1.0306 0.4870 0.1781 0.041 Uiso 1 1 calc R U . . .
C8 C 0.8538(5) 0.5295(5) 0.22492(17) 0.0259(9) Uani 1 1 d . . . . .
H8 H 0.9158 0.5112 0.2569 0.031 Uiso 1 1 calc R U . . .
C7 C 0.6911(5) 0.5753(5) 0.22648(15) 0.0214(8) Uani 1 1 d . . . . .

loop_
_atom_site_aniso_label
_atom_site_aniso_U_11
_atom_site_aniso_U_22
_atom_site_aniso_U_33
_atom_site_aniso_U_23
_atom_site_aniso_U_13
_atom_site_aniso_U_12
Pd1 0.01121(17) 0.01283(19) 0.01784(19) -0.00097(17) 0.00103(13) -0.00006(16)
Fe1 0.0099(3) 0.0108(3) 0.0173(3) -0.0008(3) -0.0043(2) 0.0006(3)
S1 0.0110(4) 0.0161(5) 0.0530(7) -0.0072(5) 0.0019(4) -0.0009(4)
S2 0.0155(4) 0.0139(4) 0.0473(6) -0.0067(5) -0.0073(4) 0.0031(4)
N2 0.0162(16) 0.0165(16) 0.0263(18) 0.0005(14) -0.0016(13) -0.0031(13)
N3 0.0108(14) 0.0143(16) 0.0267(17) -0.0022(13) -0.0038(12) 0.0009(12)
N1 0.0165(14) 0.0122(16) 0.0182(15) -0.0003(12) -0.0031(12) 0.0003(12)
C20 0.0167(18) 0.0126(17) 0.0194(18) -0.0003(15) -0.0039(14) 0.0024(14)
C21 0.0085(16) 0.0184(19) 0.0183(18) -0.0004(15) -0.0043(13) -0.0029(14)
C5 0.036(2) 0.020(2) 0.023(2) 0.0015(17) -0.0106(18) -0.0073(18)
C4 0.036(2) 0.026(2) 0.019(2) -0.0014(17) -0.0110(18) -0.0083(19)
C3 0.0187(18) 0.029(2) 0.0110(17) -0.0020(16) -0.0001(14) 0.0023(16)
C2 0.0221(19) 0.025(2) 0.021(2) 0.0040(17) -0.0021(16) -0.0030(16)
C1 0.0210(19) 0.023(2) 0.0202(19) 0.0000(16) -0.0022(15) -0.0052(16)
C6 0.0184(18) 0.024(2) 0.0170(18) -0.0004(16) -0.0049(15) -0.0032(16)
C19 0.0204(19) 0.026(2) 0.022(2) -0.0007(17) -0.0039(16) -0.0019(17)
C18 0.023(2) 0.038(3) 0.026(2) -0.0052(19) 0.0005(17) -0.0034(19)
C17 0.025(2) 0.052(3) 0.043(3) -0.005(3) 0.007(2) -0.004(2)
C16 0.019(2) 0.044(3) 0.060(3) -0.001(3) 0.001(2) 0.008(2)
C15 0.024(2) 0.046(3) 0.044(3) 0.005(2) -0.012(2) 0.002(2)
C14 0.020(2) 0.032(2) 0.028(2) 0.0021(19) -0.0057(17) -0.0004(18)
C13 0.029(2) 0.033(2) 0.019(2) 0.0050(18) -0.0121(17) -0.0010(19)
C12 0.031(2) 0.025(2) 0.0182(19) 0.0006(17) -0.0044(17) -0.0007(18)
C11 0.049(3) 0.034(3) 0.016(2) 0.0013(18) -0.0008(19) -0.003(2)
C10 0.056(3) 0.034(3) 0.025(2) -0.004(2) 0.013(2) -0.001(2)
C9 0.035(2) 0.029(2) 0.038(2) -0.003(2) 0.0069(19) 0.000(2)
C8 0.027(2) 0.025(2) 0.026(2) -0.0026(17) -0.0003(16) 0.0032(17)
C7 0.024(2) 0.025(2) 0.0153(18) -0.0009(16) -0.0022(15) -0.0025(17)

loop_
_atom_type_symbol
_atom_type_description
_atom_type_scat_dispersion_real
_atom_type_scat_dispersion_imag
_atom_type_scat_source
C C 0.0033 0.0016 'International Tables Vol C Tables 4.2.6.8 and 6.1.1.4'
H H 0.0000 0.0000 'International Tables Vol C Tables 4.2.6.8 and 6.1.1.4'
Fe Fe 0.3463 0.8444 'International Tables Vol C Tables 4.2.6.8 and 6.1.1.4'
N N 0.0061 0.0033 'International Tables Vol C Tables 4.2.6.8 and 6.1.1.4'
Pd Pd -0.9988 1.0072 'International Tables Vol C Tables 4.2.6.8 and 6.1.1.4'
S S 0.1246 0.1234 'International Tables Vol C Tables 4.2.6.8 and 6.1.1.4'

loop_
_geom_angle_atom_site_label_1
_geom_angle_atom_site_label_2
_geom_angle_atom_site_label_3
_geom_angle
_geom_angle_site_symmetry_1
_geom_angle_site_symmetry_3
_geom_angle_publ_flag
S1 Pd1 S1 180.0 . 3_656 ?
S2 Pd1 S1 90.64(4) 3_666 . ?
S2 Pd1 S1 89.36(4) 3_666 3_656 ?
S2 Pd1 S1 90.64(4) 1_545 3_656 ?
S2 Pd1 S1 89.36(4) 1_545 . ?
S2 Pd1 S2 180.00(5) 3_666 1_545 ?
N2 Fe1 N2 180.00(17) 3_766 . ?
N3 Fe1 N2 89.49(12) 3_766 . ?
N3 Fe1 N2 90.51(12) 3_766 3_766 ?
N3 Fe1 N2 90.51(12) . . ?
N3 Fe1 N2 89.49(12) . 3_766 ?
N3 Fe1 N3 180.00(8) 3_766 . ?
N3 Fe1 N1 92.05(12) . 3_766 ?
N3 Fe1 N1 92.05(12) 3_766 . ?
N3 Fe1 N1 87.95(12) 3_766 3_766 ?
N3 Fe1 N1 87.95(12) . . ?
N1 Fe1 N2 89.51(12) 3_766 3_766 ?
N1 Fe1 N2 89.52(12) . . ?
N1 Fe1 N2 90.48(12) . 3_766 ?
N1 Fe1 N2 90.49(12) 3_766 . ?
N1 Fe1 N1 180.0 3_766 . ?
C20 S1 Pd1 108.34(13) . . ?
C21 S2 Pd1 108.53(13) . 1_565 ?
C20 N2 Fe1 159.1(3) . . ?
C21 N3 Fe1 167.1(3) . . ?
C5 N1 Fe1 120.9(3) . . ?
C1 N1 Fe1 121.6(2) . . ?
C1 N1 C5 117.5(3) . . ?
N2 C20 S1 177.0(4) . . ?
N3 C21 S2 176.4(3) . . ?
N1 C5 H5 118.6 . . ?
N1 C5 C4 122.7(4) . . ?
C4 C5 H5 118.6 . . ?
C5 C4 H4 120.3 . . ?
C3 C4 C5 119.5(4) . . ?
C3 C4 H4 120.3 . . ?
C4 C3 C2 117.9(4) . . ?
C4 C3 C6 121.6(4) . . ?
C2 C3 C6 120.5(4) . . ?
C3 C2 H2 120.3 . . ?
C1 C2 C3 119.4(4) . . ?
C1 C2 H2 120.3 . . ?
N1 C1 C2 123.0(4) . . ?
N1 C1 H1 118.5 . . ?
C2 C1 H1 118.5 . . ?
C19 C6 C3 118.9(4) . . ?
C7 C6 C3 120.6(3) . . ?
C7 C6 C19 120.5(4) . . ?
C6 C19 C18 122.5(4) . . ?
C6 C19 C14 118.7(4) . . ?
C18 C19 C14 118.8(4) . . ?
C19 C18 H18 119.5 . . ?
C17 C18 C19 120.9(4) . . ?
C17 C18 H18 119.5 . . ?
C18 C17 H17 119.7 . . ?
C18 C17 C16 120.6(5) . . ?
C16 C17 H17 119.7 . . ?
C17 C16 H16 119.8 . . ?
C15 C16 C17 120.3(4) . . ?
C15 C16 H16 119.8 . . ?
C16 C15 H15 119.3 . . ?
C16 C15 C14 121.5(4) . . ?
C14 C15 H15 119.3 . . ?
C19 C14 C15 117.8(4) . . ?
C13 C14 C19 120.5(4) . . ?
C13 C14 C15 121.7(4) . . ?
C14 C13 H13 119.3 . . ?
C14 C13 C12 121.4(4) . . ?
C12 C13 H13 119.3 . . ?
C13 C12 C11 122.2(4) . . ?
C13 C12 C7 119.1(4) . . ?
C11 C12 C7 118.7(4) . . ?
C12 C11 H11 119.3 . . ?
C10 C11 C12 121.4(4) . . ?
C10 C11 H11 119.3 . . ?
C11 C10 H10 120.0 . . ?
C11 C10 C9 120.0(4) . . ?
C9 C10 H10 120.0 . . ?
C10 C9 H9 119.5 . . ?
C8 C9 C10 120.9(4) . . ?
C8 C9 H9 119.5 . . ?
C9 C8 H8 119.6 . . ?
C9 C8 C7 120.9(4) . . ?
C7 C8 H8 119.6 . . ?
C6 C7 C12 119.7(4) . . ?
C6 C7 C8 122.3(4) . . ?
C8 C7 C12 118.0(4) . . ?

loop_
_geom_bond_atom_site_label_1
_geom_bond_atom_site_label_2
_geom_bond_distance
_geom_bond_site_symmetry_2
_geom_bond_publ_flag
Pd1 S1 2.3493(10) . ?
Pd1 S1 2.3493(10) 3_656 ?
Pd1 S2 2.3429(9) 3_666 ?
Pd1 S2 2.3429(9) 1_545 ?
Fe1 N2 2.168(3) 3_766 ?
Fe1 N2 2.168(3) . ?
Fe1 N3 2.154(3) 3_766 ?
Fe1 N3 2.154(3) . ?
Fe1 N1 2.167(3) . ?
Fe1 N1 2.167(3) 3_766 ?
S1 C20 1.665(4) . ?
S2 Pd1 2.3429(9) 1_565 ?
S2 C21 1.668(4) . ?
N2 C20 1.154(5) . ?
N3 C21 1.157(5) . ?
N1 C5 1.340(5) . ?
N1 C1 1.330(5) . ?
C5 H5 0.9500 . ?
C5 C4 1.391(5) . ?
C4 H4 0.9500 . ?
C4 C3 1.369(6) . ?
C3 C2 1.387(6) . ?
C3 C6 1.492(5) . ?
C2 H2 0.9500 . ?
C2 C1 1.380(5) . ?
C1 H1 0.9500 . ?
C6 C19 1.415(6) . ?
C6 C7 1.399(5) . ?
C19 C18 1.424(6) . ?
C19 C14 1.432(6) . ?
C18 H18 0.9500 . ?
C18 C17 1.356(6) . ?
C17 H17 0.9500 . ?
C17 C16 1.414(7) . ?
C16 H16 0.9500 . ?
C16 C15 1.349(7) . ?
C15 H15 0.9500 . ?
C15 C14 1.434(6) . ?
C14 C13 1.375(6) . ?
C13 H13 0.9500 . ?
C13 C12 1.394(6) . ?
C12 C11 1.427(6) . ?
C12 C7 1.438(5) . ?
C11 H11 0.9500 . ?
C11 C10 1.351(7) . ?
C10 H10 0.9500 . ?
C10 C9 1.420(7) . ?
C9 H9 0.9500 . ?
C9 C8 1.360(6) . ?
C8 H8 0.9500 . ?
C8 C7 1.430(6) . ?

loop_
_geom_torsion_atom_site_label_1
_geom_torsion_atom_site_label_2
_geom_torsion_atom_site_label_3
_geom_torsion_atom_site_label_4
_geom_torsion
_geom_torsion_site_symmetry_1
_geom_torsion_site_symmetry_2
_geom_torsion_site_symmetry_3
_geom_torsion_site_symmetry_4
_geom_torsion_publ_flag
Fe1 N1 C5 C4 177.9(3) . . . . ?
Fe1 N1 C1 C2 -178.3(3) . . . . ?
N1 C5 C4 C3 -0.5(7) . . . . ?
C5 N1 C1 C2 -0.7(6) . . . . ?
C5 C4 C3 C2 1.2(6) . . . . ?
C5 C4 C3 C6 -178.1(4) . . . . ?
C4 C3 C2 C1 -1.5(6) . . . . ?
C4 C3 C6 C19 84.5(5) . . . . ?
C4 C3 C6 C7 -98.7(5) . . . . ?
C3 C2 C1 N1 1.3(6) . . . . ?
C3 C6 C19 C18 -2.2(6) . . . . ?
C3 C6 C19 C14 176.1(4) . . . . ?
C3 C6 C7 C12 179.7(4) . . . . ?
C3 C6 C7 C8 -0.7(6) . . . . ?
C2 C3 C6 C19 -94.7(5) . . . . ?
C2 C3 C6 C7 82.1(5) . . . . ?
C1 N1 C5 C4 0.3(7) . . . . ?
C6 C3 C2 C1 177.7(4) . . . . ?
C6 C19 C18 C17 175.5(5) . . . . ?
C6 C19 C14 C15 -174.6(4) . . . . ?
C6 C19 C14 C13 3.5(7) . . . . ?
C19 C6 C7 C12 -3.6(6) . . . . ?
C19 C6 C7 C8 175.9(4) . . . . ?
C19 C18 C17 C16 -0.5(8) . . . . ?
C19 C14 C13 C12 -2.1(7) . . . . ?
C18 C19 C14 C15 3.7(6) . . . . ?
C18 C19 C14 C13 -178.1(4) . . . . ?
C18 C17 C16 C15 2.9(8) . . . . ?
C17 C16 C15 C14 -1.8(8) . . . . ?
C16 C15 C14 C19 -1.5(8) . . . . ?
C16 C15 C14 C13 -179.6(5) . . . . ?
C15 C14 C13 C12 176.0(5) . . . . ?
C14 C19 C18 C17 -2.8(7) . . . . ?
C14 C13 C12 C11 -179.2(4) . . . . ?
C14 C13 C12 C7 -2.3(7) . . . . ?
C13 C12 C11 C10 173.5(5) . . . . ?
C13 C12 C7 C6 5.1(6) . . . . ?
C13 C12 C7 C8 -174.5(4) . . . . ?
C12 C11 C10 C9 0.8(8) . . . . ?
C11 C12 C7 C6 -177.9(4) . . . . ?
C11 C12 C7 C8 2.5(6) . . . . ?
C11 C10 C9 C8 2.7(8) . . . . ?
C10 C9 C8 C7 -3.5(7) . . . . ?
C9 C8 C7 C6 -178.8(4) . . . . ?
C9 C8 C7 C12 0.8(6) . . . . ?
C7 C6 C19 C18 -178.9(4) . . . . ?
C7 C6 C19 C14 -0.6(6) . . . . ?
C7 C12 C11 C10 -3.4(7) . . . . ?
